data_4332070
loop_
_publ_author_name
'Mills, Allison M.'
'Ruck, Michael'

_publ_section_title
;
 Ce53Fe12S90X3(X = Cl, Br, I):&#x00A0; The First Rare-Earth
 Transition-Metal Sulfide Halides
;
_journal_issue 13
_journal_name_full 'Inorganic Chemistry'
_journal_page_first 5172
_journal_page_last 5178
_journal_paper_doi 10.1021/ic0521372
_journal_volume 45
_journal_year 2006
_chemical_formula_moiety 'Ce53 Cl3 Fe12 S90'
_chemical_formula_sum 'Ce53 Cl3 Fe12 S90'
_chemical_formula_weight 11088.31
_chemical_name_common 'cerium iron sulfide chloride'
_chemical_name_systematic
; 
 cerium iron sulfide chloride
;
_space_group_IT_number 166
_symmetry_cell_setting rhombohedral
_symmetry_space_group_name_Hall '-R 3 2"'
_symmetry_space_group_name_H-M 'R -3 m :H'
_atom_sites_solution_primary direct
_atom_sites_solution_secondary difmap
_audit_creation_method SHELXL97
_cell_angle_alpha 90.00
_cell_angle_beta 90.00
_cell_angle_gamma 120.00
_cell_formula_units_Z 1
_cell_length_a 13.9094(9)
_cell_length_b 13.9094(9)
_cell_length_c 21.604(2)
_cell_measurement_reflns_used 13238
_cell_measurement_temperature 293(2)
_cell_measurement_theta_max 27.13
_cell_measurement_theta_min 2.53
_cell_volume 3619.8(5)
_computing_cell_refinement 'STOE X-AREA (Stoe & Cie, 1999)'
_computing_data_collection 'STOE X-AREA (Stoe & Cie, 1999)'
_computing_data_reduction 'STOE X-RED (Stoe & Cie, 2001)'
_computing_molecular_graphics 'DIAMOND (Brandenburg, 1999)'
_computing_publication_material 'SHELXL97 (Sheldrick, 1997)'
_computing_structure_refinement 'SHELXL97 (Sheldrick, 1997)'
_computing_structure_solution 'SHELXS97 (Sheldrick, 1997)'
_diffrn_ambient_temperature 293(2)
_diffrn_measured_fraction_theta_full 1.000
_diffrn_measured_fraction_theta_max 1.000
_diffrn_measurement_device_type 'STOE IPDS-II'
_diffrn_measurement_method '\w scans'
_diffrn_radiation_monochromator graphite
_diffrn_radiation_source 'fine-focus sealed tube'
_diffrn_radiation_type MoK\a
_diffrn_radiation_wavelength 0.71073
_diffrn_reflns_av_R_equivalents 0.0629
_diffrn_reflns_av_sigmaI/netI 0.0251
_diffrn_reflns_limit_h_max 15
_diffrn_reflns_limit_h_min -15
_diffrn_reflns_limit_k_max 17
_diffrn_reflns_limit_k_min -17
_diffrn_reflns_limit_l_max 27
_diffrn_reflns_limit_l_min -26
_diffrn_reflns_number 9725
_diffrn_reflns_theta_full 27.08
_diffrn_reflns_theta_max 27.08
_diffrn_reflns_theta_min 1.94
_exptl_absorpt_coefficient_mu 18.789
_exptl_absorpt_correction_T_max 0.5079
_exptl_absorpt_correction_T_min 0.3159
_exptl_absorpt_correction_type numerical
_exptl_absorpt_process_details
;
 X-RED (Stoe & Cie, 2001); crystal description optimized based on 
 equivalent reflections using X-SHAPE (Stoe & Cie, 1999)  
;
_exptl_crystal_colour black
_exptl_crystal_density_diffrn 5.087
_exptl_crystal_density_method 'not measured'
_exptl_crystal_description prism
_exptl_crystal_F_000 4877
_exptl_crystal_size_max 0.10
_exptl_crystal_size_mid 0.05
_exptl_crystal_size_min 0.05
_refine_diff_density_max 3.932
_refine_diff_density_min -3.043
_refine_diff_density_rms 0.384
_refine_ls_extinction_method none
_refine_ls_goodness_of_fit_ref 1.067
_refine_ls_matrix_type full
_refine_ls_number_parameters 74
_refine_ls_number_reflns 1005
_refine_ls_number_restraints 1
_refine_ls_restrained_S_all 1.067
_refine_ls_R_factor_all 0.0497
_refine_ls_R_factor_gt 0.0451
_refine_ls_shift/su_max 0.000
_refine_ls_shift/su_mean 0.000
_refine_ls_structure_factor_coef Fsqd
_refine_ls_weighting_details 'calc w=1/[\s^2^(Fo^2^)+(0.0595P)^2^+297.9083P] where P=(Fo^2^+2Fc^2^)/3'
_refine_ls_weighting_scheme calc
_refine_ls_wR_factor_gt 0.1168
_refine_ls_wR_factor_ref 0.1196
_reflns_number_gt 911
_reflns_number_total 1005
_reflns_threshold_expression I>2\s(I)
_cod_data_source_file ic0521372sup1.cif
_cod_data_source_block db12a
_cod_original_cell_volume 3619.7(4)
_cod_original_sg_symbol_H-M 'R -3 m'
_cod_database_code 4332070

loop_
_symmetry_equiv_pos_as_xyz
'x, y, z'
'-y, x-y, z'
'-x+y, -x, z'
'y, x, -z'
'x-y, -y, -z'
'-x, -x+y, -z'
'x+2/3, y+1/3, z+1/3'
'-y+2/3, x-y+1/3, z+1/3'
'-x+y+2/3, -x+1/3, z+1/3'
'y+2/3, x+1/3, -z+1/3'
'x-y+2/3, -y+1/3, -z+1/3'
'-x+2/3, -x+y+1/3, -z+1/3'
'x+1/3, y+2/3, z+2/3'
'-y+1/3, x-y+2/3, z+2/3'
'-x+y+1/3, -x+2/3, z+2/3'
'y+1/3, x+2/3, -z+2/3'
'x-y+1/3, -y+2/3, -z+2/3'
'-x+1/3, -x+y+2/3, -z+2/3'
'-x, -y, -z'
'y, -x+y, -z'
'x-y, x, -z'
'-y, -x, z'
'-x+y, y, z'
'x, x-y, z'
'-x+2/3, -y+1/3, -z+1/3'
'y+2/3, -x+y+1/3, -z+1/3'
'x-y+2/3, x+1/3, -z+1/3'
'-y+2/3, -x+1/3, z+1/3'
'-x+y+2/3, y+1/3, z+1/3'
'x+2/3, x-y+1/3, z+1/3'
'-x+1/3, -y+2/3, -z+2/3'
'y+1/3, -x+y+2/3, -z+2/3'
'x-y+1/3, x+2/3, -z+2/3'
'-y+1/3, -x+2/3, z+2/3'
'-x+y+1/3, y+2/3, z+2/3'
'x+1/3, x-y+2/3, z+2/3'

loop_
_atom_site_label
_atom_site_type_symbol
_atom_site_fract_x
_atom_site_fract_y
_atom_site_fract_z
_atom_site_U_iso_or_equiv
_atom_site_adp_type
_atom_site_occupancy
_atom_site_symmetry_multiplicity
_atom_site_calc_flag
_atom_site_refinement_flags
_atom_site_disorder_group
Ce1A Ce 0.1389(3) 0.2778(5) 0.3769(6) 0.0269(6) Uiso 0.208(9) 2 d SP 1
Ce1B Ce 0.1298(8) 0.2597(17) 0.4004(15) 0.0269(6) Uiso 0.26(3) 2 d SP 2
Ce1C Ce 0.1220(6) 0.2440(12) 0.4124(7) 0.0269(6) Uiso 0.33(4) 2 d SP 3
Ce1D Ce 0.095(3) 0.190(5) 0.405(2) 0.0269(6) Uiso 0.021(3) 2 d SP 4
Ce1E Ce 0.0868(17) 0.174(3) 0.4672(16) 0.0269(6) Uiso 0.030(3) 2 d SP 5
Ce1F Ce 0.0397(10) 0.079(2) 0.4996(9) 0.0269(6) Uiso 0.069(5) 2 d SP 6
Ce1G Ce 0.060(4) 0.119(8) 0.487(3) 0.0269(6) Uiso 0.020(4) 2 d SP 7
Ce1H Ce 0.0000 0.0000 0.5000 0.0269(6) Uiso 0.032(7) 12 d SP 8
Ce2 Ce 0.46865(3) 0.53135(3) 0.41163(4) 0.0177(3) Uani 1 2 d S .
Ce3 Ce 0.53716(4) 0.46284(4) 0.23873(5) 0.0223(3) Uani 1 2 d S .
Fe1 Fe 0.0000 0.0000 0.1891(2) 0.0210(8) Uani 1 6 d S .
Fe2 Fe 0.0000 0.0000 0.3304(3) 0.0513(16) Uani 1 6 d S .
S1 S 0.4200(2) 0.5800(2) 0.2789(3) 0.0423(12) Uani 1 2 d S .
S2 S 0.5785(2) 0.4215(2) 0.0724(2) 0.0307(9) Uani 1 2 d S .
S3 S 0.75497(16) 0.24503(16) 0.20284(16) 0.0184(7) Uani 1 2 d S .
S4 S 0.2973(4) 0.0000 0.5000 0.0391(12) Uani 1 2 d S .
S5 S 0.2959(3) 0.0000 0.0000 0.0220(8) Uani 1 2 d S .
Cl Cl 0.060(2) 0.0298(10) 0.0012(15) 0.032(6) Uiso 0.17 2 d SP .

loop_
_atom_site_aniso_label
_atom_site_aniso_U_11
_atom_site_aniso_U_22
_atom_site_aniso_U_33
_atom_site_aniso_U_23
_atom_site_aniso_U_13
_atom_site_aniso_U_12
Ce2 0.0171(3) 0.0171(3) 0.0217(4) -0.00051(16) 0.00051(16) 0.0106(3)
Ce3 0.0150(3) 0.0150(3) 0.0324(5) -0.00559(18) 0.00559(18) 0.0042(3)
Fe1 0.0178(12) 0.0178(12) 0.0273(19) 0.000 0.000 0.0089(6)
Fe2 0.044(2) 0.044(2) 0.065(4) 0.000 0.000 0.0222(12)
S1 0.0327(19) 0.0327(19) 0.064(3) -0.0066(12) 0.0066(12) 0.018(2)
S2 0.0196(13) 0.0196(13) 0.043(2) 0.0000(10) 0.0000(10) 0.0026(16)
S3 0.0165(12) 0.0165(12) 0.0206(16) 0.0021(7) -0.0021(7) 0.0071(14)
S4 0.050(2) 0.026(2) 0.033(2) 0.0153(19) 0.0077(9) 0.0132(12)
S5 0.0305(17) 0.0173(18) 0.0138(15) -0.0016(13) -0.0008(7) 0.0086(9)

loop_
_atom_type_symbol
_atom_type_description
_atom_type_scat_dispersion_real
_atom_type_scat_dispersion_imag
_atom_type_scat_source
S S 0.1246 0.1234 'International Tables Vol C Tables 4.2.6.8 and 6.1.1.4'
Fe Fe 0.3463 0.8444 'International Tables Vol C Tables 4.2.6.8 and 6.1.1.4'
Ce Ce -0.2486 2.6331 'International Tables Vol C Tables 4.2.6.8 and 6.1.1.4'
Cl Cl 0.1484 0.1585 'International Tables Vol C Tables 4.2.6.8 and 6.1.1.4'

loop_
_geom_angle_atom_site_label_1
_geom_angle_atom_site_label_2
_geom_angle_atom_site_label_3
_geom_angle
_geom_angle_site_symmetry_1
_geom_angle_site_symmetry_3
S2 Ce1A S2 129.7(5) 8 26_455
S2 Ce1A S1 138.0(2) 8 31
S2 Ce1A S1 74.26(19) 26_455 31
S2 Ce1A S1 138.0(2) 8 33_545
S2 Ce1A S1 74.26(19) 26_455 33_545
S1 Ce1A S1 76.0(3) 31 33_545
S2 Ce1A S5 81.99(15) 8 25
S2 Ce1A S5 79.6(2) 26_455 25
S1 Ce1A S5 140.0(2) 31 25
S1 Ce1A S5 67.99(12) 33_545 25
S2 Ce1A S5 81.99(15) 8 7_455
S2 Ce1A S5 79.6(2) 26_455 7_455
S1 Ce1A S5 67.99(12) 31 7_455
S1 Ce1A S5 140.0(2) 33_545 7_455
S5 Ce1A S5 135.7(5) 25 7_455
S2 Ce1A S4 75.3(2) 8 2
S2 Ce1A S4 137.60(11) 26_455 2
S1 Ce1A S4 67.3(2) 31 2
S1 Ce1A S4 111.6(4) 33_545 2
S5 Ce1A S4 142.6(3) 25 2
S5 Ce1A S4 70.10(11) 7_455 2
S2 Ce1A S4 75.3(2) 8 21_556
S2 Ce1A S4 137.60(11) 26_455 21_556
S1 Ce1A S4 111.6(4) 31 21_556
S1 Ce1A S4 67.3(2) 33_545 21_556
S5 Ce1A S4 70.10(11) 25 21_556
S5 Ce1A S4 142.6(3) 7_455 21_556
S4 Ce1A S4 75.5(3) 2 21_556
S2 Ce1A Fe2 177.0(5) 8 .
S2 Ce1A Fe2 47.32(17) 26_455 .
S1 Ce1A Fe2 43.30(13) 31 .
S1 Ce1A Fe2 43.31(13) 33_545 .
S5 Ce1A Fe2 96.94(14) 25 .
S5 Ce1A Fe2 96.94(14) 7_455 .
S4 Ce1A Fe2 107.0(3) 2 .
S4 Ce1A Fe2 107.0(3) 21_556 .
S2 Ce1A Ce2 122.8(3) 8 31
S2 Ce1A Ce2 42.42(9) 26_455 31
S1 Ce1A Ce2 47.15(16) 31 31
S1 Ce1A Ce2 98.22(18) 33_545 31
S5 Ce1A Ce2 121.1(3) 25 31
S5 Ce1A Ce2 43.80(9) 7_455 31
S4 Ce1A Ce2 96.31(5) 2 31
S4 Ce1A Ce2 158.2(3) 21_556 31
Fe2 Ce1A Ce2 55.37(11) . 31
S2 Ce1A Ce2 122.8(3) 8 33_545
S2 Ce1A Ce2 42.42(9) 26_455 33_545
S1 Ce1A Ce2 98.22(17) 31 33_545
S1 Ce1A Ce2 47.15(16) 33_545 33_545
S5 Ce1A Ce2 43.80(9) 25 33_545
S5 Ce1A Ce2 121.1(3) 7_455 33_545
S4 Ce1A Ce2 158.2(3) 2 33_545
S4 Ce1A Ce2 96.31(5) 21_556 33_545
Fe2 Ce1A Ce2 55.37(11) . 33_545
Ce2 Ce1A Ce2 83.87(17) 31 33_545
S2 Ce1A Ce2 41.91(5) 8 3_565
S2 Ce1A Ce2 118.4(3) 26_455 3_565
S1 Ce1A Ce2 98.10(12) 31 3_565
S1 Ce1A Ce2 164.5(4) 33_545 3_565
S5 Ce1A Ce2 121.0(2) 25 3_565
S5 Ce1A Ce2 43.78(5) 7_455 3_565
S4 Ce1A Ce2 53.20(11) 2 3_565
S4 Ce1A Ce2 102.7(2) 21_556 3_565
Fe2 Ce1A Ce2 138.00(5) . 3_565
Ce2 Ce1A Ce2 87.58(9) 31 3_565
Ce2 Ce1A Ce2 148.3(3) 33_545 3_565
S2 Ce1A Ce2 41.92(5) 8 .
S2 Ce1A Ce2 118.4(3) 26_455 .
S1 Ce1A Ce2 164.5(4) 31 .
S1 Ce1A Ce2 98.10(12) 33_545 .
S5 Ce1A Ce2 43.78(5) 25 .
S5 Ce1A Ce2 121.0(2) 7_455 .
S4 Ce1A Ce2 102.7(2) 2 .
S4 Ce1A Ce2 53.20(11) 21_556 .
Fe2 Ce1A Ce2 138.00(5) . .
Ce2 Ce1A Ce2 148.3(3) 31 .
Ce2 Ce1A Ce2 87.57(9) 33_545 .
Ce2 Ce1A Ce2 83.83(10) 3_565 .
S1 Ce1B S1 81.4(5) 31 33_545
S1 Ce1B S2 139.0(4) 31 8
S1 Ce1B S2 139.0(4) 33_545 8
S1 Ce1B S4 129.0(13) 31 21_556
S1 Ce1B S4 74.7(5) 33_545 21_556
S2 Ce1B S4 79.65(18) 8 21_556
S1 Ce1B S4 74.7(5) 31 2
S1 Ce1B S4 129.0(13) 33_545 2
S2 Ce1B S4 79.65(18) 8 2
S4 Ce1B S4 86.5(7) 21_556 2
S1 Ce1B S2 70.7(3) 31 26_455
S1 Ce1B S2 70.7(3) 33_545 26_455
S2 Ce1B S2 110.8(12) 8 26_455
S4 Ce1B S2 136.4(2) 21_556 26_455
S4 Ce1B S2 136.4(2) 2 26_455
S1 Ce1B S5 135.9(4) 31 25
S1 Ce1B S5 66.3(2) 33_545 25
S2 Ce1B S5 75.6(6) 8 25
S4 Ce1B S5 71.59(9) 21_556 25
S4 Ce1B S5 149.3(2) 2 25
S2 Ce1B S5 70.7(6) 26_455 25
S1 Ce1B S5 66.3(2) 31 7_455
S1 Ce1B S5 135.9(4) 33_545 7_455
S2 Ce1B S5 75.5(6) 8 7_455
S4 Ce1B S5 149.3(2) 21_556 7_455
S4 Ce1B S5 71.59(9) 2 7_455
S2 Ce1B S5 70.7(6) 26_455 7_455
S5 Ce1B S5 118.2(11) 25 7_455
S1 Ce1B Fe2 43.99(16) 31 .
S1 Ce1B Fe2 43.99(16) 33_545 .
S2 Ce1B Fe2 156.6(13) 8 .
S4 Ce1B Fe2 116.4(7) 21_556 .
S4 Ce1B Fe2 116.4(7) 2 .
S2 Ce1B Fe2 45.80(18) 26_455 .
S5 Ce1B Fe2 92.9(3) 25 .
S5 Ce1B Fe2 92.9(3) 7_455 .
S1 Ce1B Ce3 114.5(9) 31 8
S1 Ce1B Ce3 114.5(9) 33_545 8
S2 Ce1B Ce3 61.9(3) 8 8
S4 Ce1B Ce3 45.0(3) 21_556 8
S4 Ce1B Ce3 45.0(3) 2 8
S2 Ce1B Ce3 172.7(10) 26_455 8
S5 Ce1B Ce3 106.17(13) 25 8
S5 Ce1B Ce3 106.17(13) 7_455 8
Fe2 Ce1B Ce3 141.5(11) . 8
S1 Ce1B Ce2 177.6(12) 31 .
S1 Ce1B Ce2 98.53(16) 33_545 .
S2 Ce1B Ce2 40.75(15) 8 .
S4 Ce1B Ce2 53.12(18) 21_556 .
S4 Ce1B Ce2 107.06(18) 2 .
S2 Ce1B Ce2 107.0(8) 26_455 .
S5 Ce1B Ce2 42.45(17) 25 .
S5 Ce1B Ce2 112.4(7) 7_455 .
Fe2 Ce1B Ce2 134.8(4) . .
Ce3 Ce1B Ce2 67.79(10) 8 .
S1 Ce1B Ce2 98.53(15) 31 3_565
S1 Ce1B Ce2 177.6(12) 33_545 3_565
S2 Ce1B Ce2 40.74(15) 8 3_565
S4 Ce1B Ce2 107.06(18) 21_556 3_565
S4 Ce1B Ce2 53.12(18) 2 3_565
S2 Ce1B Ce2 107.0(8) 26_455 3_565
S5 Ce1B Ce2 112.4(7) 25 3_565
S5 Ce1B Ce2 42.45(17) 7_455 3_565
Fe2 Ce1B Ce2 134.8(4) . 3_565
Ce3 Ce1B Ce2 67.79(10) 8 3_565
Ce2 Ce1B Ce2 81.4(3) . 3_565
S1 Ce1B Ce3 42.17(13) 31 31
S1 Ce1B Ce3 122.4(6) 33_545 31
S2 Ce1B Ce3 98.57(15) 8 31
S4 Ce1B Ce3 126.6(9) 21_556 31
S4 Ce1B Ce3 41.88(8) 2 31
S2 Ce1B Ce3 94.6(2) 26_455 31
S5 Ce1B Ce3 160.2(10) 25 31
S5 Ce1B Ce3 42.42(8) 7_455 31
Fe2 Ce1B Ce3 85.42(18) . 31
Ce3 Ce1B Ce3 86.8(4) 8 31
Ce2 Ce1B Ce3 138.4(2) . 31
Ce2 Ce1B Ce3 58.08(5) 3_565 31
S1 Ce1C S1 85.2(4) 31 33_545
S1 Ce1C S4 140.9(8) 31 21_556
S1 Ce1C S4 78.6(3) 33_545 21_556
S1 Ce1C S4 78.6(3) 31 2
S1 Ce1C S4 140.9(8) 33_545 2
S4 Ce1C S4 91.9(3) 21_556 2
S1 Ce1C S2 134.3(4) 31 8
S1 Ce1C S2 134.3(4) 33_545 8
S4 Ce1C S2 79.0(2) 21_556 8
S4 Ce1C S2 79.0(2) 2 8
S1 Ce1C S2 68.6(2) 31 26_455
S1 Ce1C S2 68.6(2) 33_545 26_455
S4 Ce1C S2 133.8(2) 21_556 26_455
S4 Ce1C S2 133.8(2) 2 26_455
S2 Ce1C S2 101.2(6) 8 26_455
S1 Ce1C Fe2 44.77(16) 31 .
S1 Ce1C Fe2 44.77(16) 33_545 .
S4 Ce1C Fe2 122.1(4) 21_556 .
S4 Ce1C Fe2 122.1(4) 2 .
S2 Ce1C Fe2 146.2(6) 8 .
S2 Ce1C Fe2 44.96(16) 26_455 .
S1 Ce1C S5 132.3(3) 31 25
S1 Ce1C S5 64.54(18) 33_545 25
S4 Ce1C S5 70.60(13) 21_556 25
S4 Ce1C S5 147.1(4) 2 25
S2 Ce1C S5 70.6(3) 8 25
S2 Ce1C S5 66.3(3) 26_455 25
Fe2 Ce1C S5 90.66(18) . 25
S1 Ce1C S5 64.54(18) 31 7_455
S1 Ce1C S5 132.3(3) 33_545 7_455
S4 Ce1C S5 147.1(4) 21_556 7_455
S4 Ce1C S5 70.60(13) 2 7_455
S2 Ce1C S5 70.6(3) 8 7_455
S2 Ce1C S5 66.3(3) 26_455 7_455
Fe2 Ce1C S5 90.66(18) . 7_455
S5 Ce1C S5 109.2(5) 25 7_455
S1 Ce1C Ce3 121.6(4) 31 8
S1 Ce1C Ce3 121.6(4) 33_545 8
S4 Ce1C Ce3 46.99(13) 21_556 8
S4 Ce1C Ce3 46.99(13) 2 8
S2 Ce1C Ce3 63.01(15) 8 8
S2 Ce1C Ce3 164.2(6) 26_455 8
Fe2 Ce1C Ce3 150.8(6) . 8
S5 Ce1C Ce3 105.81(14) 25 8
S5 Ce1C Ce3 105.81(14) 7_455 8
S1 Ce1C Ce3 42.73(11) 31 31
S1 Ce1C Ce3 127.3(4) 33_545 31
S4 Ce1C Ce3 133.3(4) 21_556 31
S4 Ce1C Ce3 42.39(3) 2 31
S2 Ce1C Ce3 96.68(18) 8 31
S2 Ce1C Ce3 92.79(14) 26_455 31
Fe2 Ce1C Ce3 86.78(12) . 31
S5 Ce1C Ce3 151.7(5) 25 31
S5 Ce1C Ce3 42.76(4) 7_455 31
Ce3 Ce1C Ce3 89.32(15) 8 31
S1 Ce1C Ce3 127.3(4) 31 33_545
S1 Ce1C Ce3 42.73(11) 33_545 33_545
S4 Ce1C Ce3 42.39(3) 21_556 33_545
S4 Ce1C Ce3 133.3(4) 2 33_545
S2 Ce1C Ce3 96.68(18) 8 33_545
S2 Ce1C Ce3 92.79(14) 26_455 33_545
Fe2 Ce1C Ce3 86.78(12) . 33_545
S5 Ce1C Ce3 42.77(4) 25 33_545
S5 Ce1C Ce3 151.7(5) 7_455 33_545
Ce3 Ce1C Ce3 89.32(15) 8 33_545
Ce3 Ce1C Ce3 164.2(5) 31 33_545
S1 Ce1C S1 93.3(5) 31 8
S1 Ce1C S1 93.3(5) 33_545 8
S4 Ce1C S1 52.9(3) 21_556 8
S4 Ce1C S1 52.9(3) 2 8
S2 Ce1C S1 103.9(2) 8 8
S2 Ce1C S1 154.9(4) 26_455 8
Fe2 Ce1C S1 109.9(5) . 8
S5 Ce1C S1 122.7(2) 25 8
S5 Ce1C S1 122.7(2) 7_455 8
Ce3 Ce1C S1 40.90(17) 8 8
Ce3 Ce1C S1 84.3(2) 31 8
Ce3 Ce1C S1 84.3(2) 33_545 8
S1 Ce1D S1 109(3) 31 33_545
S1 Ce1D Fe2 56.5(14) 31 .
S1 Ce1D Fe2 56.5(14) 33_545 .
S1 Ce1D S2 78.8(14) 31 26_455
S1 Ce1D S2 78.8(14) 33_545 26_455
Fe2 Ce1D S2 51.9(9) . 26_455
S1 Ce1D S4 149.3(18) 31 21_556
S1 Ce1D S4 78.8(6) 33_545 21_556
Fe2 Ce1D S4 134.6(12) . 21_556
S2 Ce1D S4 131.7(11) 26_455 21_556
S1 Ce1D S4 78.8(6) 31 2
S1 Ce1D S4 149.3(18) 33_545 2
Fe2 Ce1D S4 134.6(12) . 2
S2 Ce1D S4 131.7(11) 26_455 2
S4 Ce1D S4 80.8(13) 21_556 2
S1 Ce1D S2 124.0(14) 31 8
S1 Ce1D S2 124.0(14) 33_545 8
Fe2 Ce1D S2 145.2(16) . 8
S2 Ce1D S2 93.3(13) 26_455 8
S4 Ce1D S2 65.8(12) 21_556 8
S4 Ce1D S2 65.8(12) 2 8
S1 Ce1D S5 145.4(19) 31 25
S1 Ce1D S5 64.2(6) 33_545 25
Fe2 Ce1D S5 98.3(10) . 25
S2 Ce1D S5 66.7(7) 26_455 25
S4 Ce1D S5 65.1(6) 21_556 25
S4 Ce1D S5 126(2) 2 25
S2 Ce1D S5 62.0(9) 8 25
S1 Ce1D S5 64.2(6) 31 7_455
S1 Ce1D S5 145.4(19) 33_545 7_455
Fe2 Ce1D S5 98.3(10) . 7_455
S2 Ce1D S5 66.7(7) 26_455 7_455
S4 Ce1D S5 126(2) 21_556 7_455
S4 Ce1D S5 65.1(6) 2 7_455
S2 Ce1D S5 62.0(9) 8 7_455
S5 Ce1D S5 101.5(13) 25 7_455
S1 Ce1D Ce3 40.0(5) 31 31
S1 Ce1D Ce3 148(2) 33_545 31
Fe2 Ce1D Ce3 95.7(9) . 31
S2 Ce1D Ce3 96.8(6) 26_455 31
S4 Ce1D Ce3 123.5(14) 21_556 31
S4 Ce1D Ce3 42.76(9) 2 31
S2 Ce1D Ce3 87.7(9) 8 31
S5 Ce1D Ce3 143.1(15) 25 31
S5 Ce1D Ce3 42.42(11) 7_455 31
S1 Ce1D Ce3 148(2) 31 33_545
S1 Ce1D Ce3 40.0(5) 33_545 33_545
Fe2 Ce1D Ce3 95.7(9) . 33_545
S2 Ce1D Ce3 96.8(6) 26_455 33_545
S4 Ce1D Ce3 42.76(9) 21_556 33_545
S4 Ce1D Ce3 123.5(14) 2 33_545
S2 Ce1D Ce3 87.7(9) 8 33_545
S5 Ce1D Ce3 42.42(11) 25 33_545
S5 Ce1D Ce3 143.1(15) 7_455 33_545
Ce3 Ce1D Ce3 165.9(14) 31 33_545
S1 Ce1D Ce2 42.6(8) 31 31
S1 Ce1D Ce2 108.7(19) 33_545 31
Fe2 Ce1D Ce2 56.5(7) . 31
S2 Ce1D Ce2 41.3(4) 26_455 31
S4 Ce1D Ce2 164.3(19) 21_556 31
S4 Ce1D Ce2 96.9(3) 2 31
S2 Ce1D Ce2 98.9(10) 8 31
S5 Ce1D Ce2 105.1(10) 25 31
S5 Ce1D Ce2 41.8(3) 7_455 31
Ce3 Ce1D Ce2 56.5(2) 31 31
Ce3 Ce1D Ce2 137.5(11) 33_545 31
S4 Ce1E S4 102.8(13) 21_556 2
S4 Ce1E S1 155.7(16) 21_556 31
S4 Ce1E S1 82.3(3) 2 31
S4 Ce1E S1 82.3(3) 21_556 33_545
S4 Ce1E S1 155.7(16) 2 33_545
S1 Ce1E S1 84.0(10) 31 33_545
S4 Ce1E S1 74.5(7) 21_556 8
S4 Ce1E S1 74.5(7) 2 8
S1 Ce1E S1 129.3(10) 31 8
S1 Ce1E S1 129.3(10) 33_545 8
S4 Ce1E Ce3 52.6(6) 21_556 8
S4 Ce1E Ce3 52.6(6) 2 8
S1 Ce1E Ce3 134.4(8) 31 8
S1 Ce1E Ce3 134.4(8) 33_545 8
S1 Ce1E Ce3 51.3(5) 8 8
S4 Ce1E Fe2 123.0(7) 21_556 .
S4 Ce1E Fe2 123.0(7) 2 .
S1 Ce1E Fe2 42.1(5) 31 .
S1 Ce1E Fe2 42.1(5) 33_545 .
S1 Ce1E Fe2 144.7(14) 8 .
Ce3 Ce1E Fe2 164.1(13) 8 .
S4 Ce1E S2 63.6(9) 21_556 8
S4 Ce1E S2 63.6(9) 2 8
S1 Ce1E S2 99.1(10) 31 8
S1 Ce1E S2 99.1(10) 33_545 8
S1 Ce1E S2 109.2(10) 8 8
Ce3 Ce1E S2 58.0(6) 8 8
Fe2 Ce1E S2 106.1(9) . 8
S4 Ce1E Ce3 140.2(13) 21_556 31
S4 Ce1E Ce3 40.65(17) 2 31
S1 Ce1E Ce3 41.84(18) 31 31
S1 Ce1E Ce3 124.3(9) 33_545 31
S1 Ce1E Ce3 101.2(4) 8 31
Ce3 Ce1E Ce3 93.2(5) 8 31
Fe2 Ce1E Ce3 83.7(4) . 31
S2 Ce1E Ce3 81.8(6) 8 31
S4 Ce1E Ce3 40.65(17) 21_556 33_545
S4 Ce1E Ce3 140.2(13) 2 33_545
S1 Ce1E Ce3 124.3(9) 31 33_545
S1 Ce1E Ce3 41.84(18) 33_545 33_545
S1 Ce1E Ce3 101.2(4) 8 33_545
Ce3 Ce1E Ce3 93.3(5) 8 33_545
Fe2 Ce1E Ce3 83.7(4) . 33_545
S2 Ce1E Ce3 81.8(6) 8 33_545
Ce3 Ce1E Ce3 155.5(10) 31 33_545
S1 Ce1F S1 135.5(5) 8 31
S1 Ce1F S1 135.5(5) 8 33_545
S1 Ce1F S1 73.6(5) 31 33_545
S1 Ce1F S4 70.5(4) 8 21_556
S1 Ce1F S4 110.5(8) 31 21_556
S1 Ce1F S4 67.0(4) 33_545 21_556
S1 Ce1F S4 70.5(4) 8 2
S1 Ce1F S4 67.0(4) 31 2
S1 Ce1F S4 110.5(8) 33_545 2
S4 Ce1F S4 76.5(5) 21_556 2
S1 Ce1F S1 68.0(5) 8 7_445
S1 Ce1F S1 148.2(7) 31 7_445
S1 Ce1F S1 104.7(3) 33_545 7_445
S4 Ce1F S1 97.1(2) 21_556 7_445
S4 Ce1F S1 137.7(5) 2 7_445
S1 Ce1F S1 68.0(5) 8 9_455
S1 Ce1F S1 104.7(3) 31 9_455
S1 Ce1F S1 148.2(7) 33_545 9_455
S4 Ce1F S1 137.7(5) 21_556 9_455
S4 Ce1F S1 97.1(2) 2 9_455
S1 Ce1F S1 59.7(4) 7_445 9_455
S1 Ce1F Fe2 169.7(10) 8 .
S1 Ce1F Fe2 39.9(2) 31 .
S1 Ce1F Fe2 39.9(2) 33_545 .
S4 Ce1F Fe2 101.6(5) 21_556 .
S4 Ce1F Fe2 101.6(5) 2 .
S1 Ce1F Fe2 120.6(5) 7_445 .
S1 Ce1F Fe2 120.6(5) 9_455 .
S1 Ce1F Fe2 39.6(3) 8 19_556
S1 Ce1F Fe2 141.4(4) 31 19_556
S1 Ce1F Fe2 141.4(4) 33_545 19_556
S4 Ce1F Fe2 101.3(3) 21_556 19_556
S4 Ce1F Fe2 101.3(3) 2 19_556
S1 Ce1F Fe2 38.1(3) 7_445 19_556
S1 Ce1F Fe2 38.1(3) 9_455 19_556
Fe2 Ce1F Fe2 150.7(7) . 19_556
S1 Ce1G S1 140.2(7) 8 31
S1 Ce1G S1 140.2(7) 8 33_545
S1 Ce1G S1 79.3(16) 31 33_545
S1 Ce1G S4 75.0(12) 8 21_556
S1 Ce1G S4 128(4) 31 21_556
S1 Ce1G S4 74.3(14) 33_545 21_556
S1 Ce1G S4 75.0(12) 8 2
S1 Ce1G S4 74.3(14) 31 2
S1 Ce1G S4 128(4) 33_545 2
S4 Ce1G S4 87(2) 21_556 2
S1 Ce1G Fe2 170(4) 8 .
S1 Ce1G Fe2 41.3(7) 31 .
S1 Ce1G Fe2 41.3(7) 33_545 .
S4 Ce1G Fe2 111(2) 21_556 .
S4 Ce1G Fe2 111(2) 2 .
S1 Ce1G Ce3 48.6(11) 8 8
S1 Ce1G Ce3 118(3) 31 8
S1 Ce1G Ce3 118(3) 33_545 8
S4 Ce1G Ce3 47.4(10) 21_556 8
S4 Ce1G Ce3 47.4(10) 2 8
Fe2 Ce1G Ce3 141(3) . 8
S1 Ce1G S1 60.0(17) 8 7_445
S1 Ce1G S1 134(3) 31 7_445
S1 Ce1G S1 97.7(16) 33_545 7_445
S4 Ce1G S1 93.9(11) 21_556 7_445
S4 Ce1G S1 132.7(19) 2 7_445
Fe2 Ce1G S1 112(2) . 7_445
Ce3 Ce1G S1 103.2(12) 8 7_445
S1 Ce1G S1 60.0(17) 8 9_455
S1 Ce1G S1 97.7(16) 31 9_455
S1 Ce1G S1 134(3) 33_545 9_455
S4 Ce1G S1 132.7(19) 21_556 9_455
S4 Ce1G S1 93.9(11) 2 9_455
Fe2 Ce1G S1 112(2) . 9_455
Ce3 Ce1G S1 103.2(12) 8 9_455
S1 Ce1G S1 52.5(13) 7_445 9_455
S1 Ce1H S1 180.00(14) 31 7_445
S1 Ce1H S1 68.84(15) 31 32_445
S1 Ce1H S1 111.16(15) 7_445 32_445
S1 Ce1H S1 111.16(15) 31 8
S1 Ce1H S1 68.84(15) 7_445 8
S1 Ce1H S1 180.000(1) 32_445 8
S1 Ce1H S1 68.84(15) 31 33_545
S1 Ce1H S1 111.16(15) 7_445 33_545
S1 Ce1H S1 68.84(15) 32_445 33_545
S1 Ce1H S1 111.16(15) 8 33_545
S1 Ce1H S1 111.16(15) 31 9_455
S1 Ce1H S1 68.84(15) 7_445 9_455
S1 Ce1H S1 111.16(15) 32_445 9_455
S1 Ce1H S1 68.84(15) 8 9_455
S1 Ce1H S1 180.0 33_545 9_455
S1 Ce1H Fe2 139.25(9) 31 19_556
S1 Ce1H Fe2 40.75(9) 7_445 19_556
S1 Ce1H Fe2 139.25(9) 32_445 19_556
S1 Ce1H Fe2 40.75(9) 8 19_556
S1 Ce1H Fe2 139.25(9) 33_545 19_556
S1 Ce1H Fe2 40.75(9) 9_455 19_556
S1 Ce1H Fe2 40.75(9) 31 .
S1 Ce1H Fe2 139.25(9) 7_445 .
S1 Ce1H Fe2 40.75(9) 32_445 .
S1 Ce1H Fe2 139.25(9) 8 .
S1 Ce1H Fe2 40.75(9) 33_545 .
S1 Ce1H Fe2 139.25(9) 9_455 .
Fe2 Ce1H Fe2 180.0 19_556 .
S1 Ce1H S4 90.0 31 21_556
S1 Ce1H S4 90.0 7_445 21_556
S1 Ce1H S4 124.42(7) 32_445 21_556
S1 Ce1H S4 55.58(7) 8 21_556
S1 Ce1H S4 55.58(7) 33_545 21_556
S1 Ce1H S4 124.42(7) 9_455 21_556
Fe2 Ce1H S4 90.000(1) 19_556 21_556
Fe2 Ce1H S4 90.000(1) . 21_556
S1 Ce1H S4 90.0 31 3
S1 Ce1H S4 90.0 7_445 3
S1 Ce1H S4 55.58(7) 32_445 3
S1 Ce1H S4 124.42(7) 8 3
S1 Ce1H S4 124.42(7) 33_545 3
S1 Ce1H S4 55.58(7) 9_455 3
Fe2 Ce1H S4 90.000(1) 19_556 3
Fe2 Ce1H S4 90.000(1) . 3
S4 Ce1H S4 180.00(15) 21_556 3
S1 Ce1H S4 124.42(7) 31 .
S1 Ce1H S4 55.58(7) 7_445 .
S1 Ce1H S4 90.0 32_445 .
S1 Ce1H S4 90.001(1) 8 .
S1 Ce1H S4 55.58(7) 33_545 .
S1 Ce1H S4 124.42(7) 9_455 .
Fe2 Ce1H S4 90.0 19_556 .
Fe2 Ce1H S4 90.0 . .
S4 Ce1H S4 60.0 21_556 .
S4 Ce1H S4 120.0 3 .
S1 Ce1H S4 55.58(7) 31 2
S1 Ce1H S4 124.42(7) 7_445 2
S1 Ce1H S4 124.42(7) 32_445 2
S1 Ce1H S4 55.58(7) 8 2
S1 Ce1H S4 90.001(1) 33_545 2
S1 Ce1H S4 90.0 9_455 2
Fe2 Ce1H S4 90.0 19_556 2
Fe2 Ce1H S4 90.0 . 2
S4 Ce1H S4 60.0 21_556 2
S4 Ce1H S4 120.0 3 2
S4 Ce1H S4 120.000(1) . 2
S1 Ce1H S4 124.42(7) 31 20_556
S1 Ce1H S4 55.58(7) 7_445 20_556
S1 Ce1H S4 55.58(7) 32_445 20_556
S1 Ce1H S4 124.42(7) 8 20_556
S1 Ce1H S4 90.0 33_545 20_556
S1 Ce1H S4 90.001(1) 9_455 20_556
Fe2 Ce1H S4 90.0 19_556 20_556
Fe2 Ce1H S4 90.0 . 20_556
S4 Ce1H S4 120.0 21_556 20_556
S4 Ce1H S4 60.0 3 20_556
S4 Ce1H S4 60.0 . 20_556
S4 Ce1H S4 180.0 2 20_556
S1 Ce1H S4 55.58(7) 31 19_556
S1 Ce1H S4 124.42(7) 7_445 19_556
S1 Ce1H S4 90.001(1) 32_445 19_556
S1 Ce1H S4 90.0 8 19_556
S1 Ce1H S4 124.42(7) 33_545 19_556
S1 Ce1H S4 55.58(7) 9_455 19_556
Fe2 Ce1H S4 90.0 19_556 19_556
Fe2 Ce1H S4 90.0 . 19_556
S4 Ce1H S4 120.0 21_556 19_556
S4 Ce1H S4 60.0 3 19_556
S4 Ce1H S4 180.0 . 19_556
S4 Ce1H S4 60.0 2 19_556
S4 Ce1H S4 120.000(1) 20_556 19_556
S2 Ce2 S2 79.79(19) 8 9_565
S2 Ce2 S3 136.20(10) 8 31_655
S2 Ce2 S3 136.20(10) 9_565 31_655
S2 Ce2 S3 75.13(11) 8 7_455
S2 Ce2 S3 75.13(11) 9_565 7_455
S3 Ce2 S3 89.73(11) 31_655 7_455
S2 Ce2 S5 80.75(13) 8 25
S2 Ce2 S5 137.90(11) 9_565 25
S3 Ce2 S5 81.23(9) 31_655 25
S3 Ce2 S5 133.88(5) 7_455 25
S2 Ce2 S5 137.90(11) 8 8
S2 Ce2 S5 80.75(13) 9_565 8
S3 Ce2 S5 81.23(9) 31_655 8
S3 Ce2 S5 133.88(5) 7_455 8
S5 Ce2 S5 89.45(13) 25 8
S2 Ce2 S1 70.71(12) 8 .
S2 Ce2 S1 70.71(12) 9_565 .
S3 Ce2 S1 135.33(13) 31_655 .
S3 Ce2 S1 134.95(12) 7_455 .
S5 Ce2 S1 67.70(7) 25 .
S5 Ce2 S1 67.70(7) 8 .
S2 Ce2 S4 135.11(10) 8 3_665
S2 Ce2 S4 70.82(10) 9_565 3_665
S3 Ce2 S4 65.55(5) 31_655 3_665
S3 Ce2 S4 65.14(5) 7_455 3_665
S5 Ce2 S4 142.76(9) 25 3_665
S5 Ce2 S4 70.02(5) 8 3_665
S1 Ce2 S4 126.06(6) . 3_665
S2 Ce2 S4 70.82(10) 8 21_556
S2 Ce2 S4 135.11(10) 9_565 21_556
S3 Ce2 S4 65.55(5) 31_655 21_556
S3 Ce2 S4 65.14(5) 7_455 21_556
S5 Ce2 S4 70.02(5) 25 21_556
S5 Ce2 S4 142.76(9) 8 21_556
S1 Ce2 S4 126.06(6) . 21_556
S4 Ce2 S4 107.88(12) 3_665 21_556
S2 Ce2 Fe1 46.81(10) 8 31
S2 Ce2 Fe1 46.81(10) 9_565 31
S3 Ce2 Fe1 133.31(10) 31_655 31
S3 Ce2 Fe1 43.58(10) 7_455 31
S5 Ce2 Fe1 127.56(9) 25 31
S5 Ce2 Fe1 127.56(9) 8 31
S1 Ce2 Fe1 91.37(12) . 31
S4 Ce2 Fe1 88.82(4) 3_665 31
S4 Ce2 Fe1 88.82(4) 21_556 31
S2 Ce2 Fe2 45.18(10) 8 31
S2 Ce2 Fe2 45.18(10) 9_565 31
S3 Ce2 Fe2 176.56(12) 31_655 31
S3 Ce2 Fe2 93.71(12) 7_455 31
S5 Ce2 Fe2 96.35(9) 25 31
S5 Ce2 Fe2 96.35(9) 8 31
S1 Ce2 Fe2 41.23(13) . 31
S4 Ce2 Fe2 115.99(6) 3_665 31
S4 Ce2 Fe2 115.99(6) 21_556 31
Fe1 Ce2 Fe2 50.13(11) 31 31
S2 Ce2 Ce3 105.63(10) 8 .
S2 Ce2 Ce3 105.63(10) 9_565 .
S3 Ce2 Ce3 89.26(8) 31_655 .
S3 Ce2 Ce3 178.99(8) 7_455 .
S5 Ce2 Ce3 45.91(4) 25 .
S5 Ce2 Ce3 45.91(4) 8 .
S1 Ce2 Ce3 46.06(10) . .
S4 Ce2 Ce3 114.40(4) 3_665 .
S4 Ce2 Ce3 114.40(4) 21_556 .
Fe1 Ce2 Ce3 137.43(7) 31 .
Fe2 Ce2 Ce3 87.29(9) 31 .
S2 Ce2 Ce2 108.82(10) 8 19_666
S2 Ce2 Ce2 108.82(10) 9_565 19_666
S3 Ce2 Ce2 45.32(7) 31_655 19_666
S3 Ce2 Ce2 44.41(8) 7_455 19_666
S5 Ce2 Ce2 112.71(4) 25 19_666
S5 Ce2 Ce2 112.71(4) 8 19_666
S1 Ce2 Ce2 179.36(10) . 19_666
S4 Ce2 Ce2 53.94(6) 3_665 19_666
S4 Ce2 Ce2 53.94(6) 21_556 19_666
Fe1 Ce2 Ce2 87.99(7) 31 19_666
Fe2 Ce2 Ce2 138.13(10) 31 19_666
Ce3 Ce2 Ce2 134.58(4) . 19_666
S2 Ce2 Ce3 100.14(10) 8 33_545
S2 Ce2 Ce3 177.72(10) 9_565 33_545
S3 Ce2 Ce3 42.77(3) 31_655 33_545
S3 Ce2 Ce3 102.63(6) 7_455 33_545
S5 Ce2 Ce3 44.14(5) 25 33_545
S5 Ce2 Ce3 100.68(9) 8 33_545
S1 Ce2 Ce3 111.46(7) . 33_545
S4 Ce2 Ce3 107.93(5) 3_665 33_545
S4 Ce2 Ce3 43.147(17) 21_556 33_545
Fe1 Ce2 Ce3 131.70(4) 31 33_545
Fe2 Ce2 Ce3 136.01(4) 31 33_545
Ce3 Ce2 Ce3 76.61(3) . 33_545
Ce2 Ce2 Ce3 69.01(2) 19_666 33_545
S3 Ce3 S3 79.95(15) 3_665 2_655
S3 Ce3 S4 74.13(14) 3_665 32
S3 Ce3 S4 129.76(9) 2_655 32
S3 Ce3 S4 129.76(9) 3_665 13_554
S3 Ce3 S4 74.13(14) 2_655 13_554
S4 Ce3 S4 90.56(18) 32 13_554
S3 Ce3 S5 138.36(11) 3_665 8
S3 Ce3 S5 81.16(8) 2_655 8
S4 Ce3 S5 143.31(13) 32 8
S4 Ce3 S5 78.77(6) 13_554 8
S3 Ce3 S5 81.16(8) 3_665 25
S3 Ce3 S5 138.36(11) 2_655 25
S4 Ce3 S5 78.77(6) 32 25
S4 Ce3 S5 143.31(13) 13_554 25
S5 Ce3 S5 89.06(5) 8 25
S3 Ce3 S1 139.89(8) 3_665 .
S3 Ce3 S1 139.89(8) 2_655 .
S4 Ce3 S1 73.76(13) 32 .
S4 Ce3 S1 73.76(13) 13_554 .
S5 Ce3 S1 69.56(10) 8 .
S5 Ce3 S1 69.56(10) 25 .
S3 Ce3 Cl 68.5(4) 3_665 8
S3 Ce3 Cl 68.5(4) 2_655 8
S4 Ce3 Cl 134.06(13) 32 8
S4 Ce3 Cl 134.06(13) 13_554 8
S5 Ce3 Cl 70.1(4) 8 8
S5 Ce3 Cl 70.1(4) 25 8
S1 Ce3 Cl 122.2(5) . 8
S3 Ce3 Cl 72.7(4) 3_665 27
S3 Ce3 Cl 58.2(4) 2_655 27
S4 Ce3 Cl 143.2(4) 32 27
S4 Ce3 Cl 123.1(4) 13_554 27
S5 Ce3 Cl 65.8(4) 8 27
S5 Ce3 Cl 80.9(4) 25 27
S1 Ce3 Cl 126.1(5) . 27
Cl Ce3 Cl 11.3(6) 8 27
S3 Ce3 Cl 58.2(4) 3_665 25
S3 Ce3 Cl 72.7(4) 2_655 25
S4 Ce3 Cl 123.1(4) 32 25
S4 Ce3 Cl 143.2(4) 13_554 25
S5 Ce3 Cl 80.9(4) 8 25
S5 Ce3 Cl 65.8(4) 25 25
S1 Ce3 Cl 126.1(5) . 25
Cl Ce3 Cl 11.3(6) 8 25
Cl Ce3 Cl 20.6(7) 27 25
S3 Ce3 Ce1E 112.9(5) 3_665 15_554
S3 Ce3 Ce1E 112.9(5) 2_655 15_554
S4 Ce3 Ce1E 46.26(16) 32 15_554
S4 Ce3 Ce1E 46.26(16) 13_554 15_554
S5 Ce3 Ce1E 108.6(5) 8 15_554
S5 Ce3 Ce1E 108.6(5) 25 15_554
S1 Ce3 Ce1E 55.9(7) . 15_554
Cl Ce3 Ce1E 178.0(8) 8 15_554
Cl Ce3 Ce1E 169.4(4) 27 15_554
Cl Ce3 Ce1E 169.4(4) 25 15_554
S3 Ce3 S2 63.13(9) 3_665 .
S3 Ce3 S2 63.13(9) 2_655 .
S4 Ce3 S2 66.82(6) 32 .
S4 Ce3 S2 66.82(6) 13_554 .
S5 Ce3 S2 135.38(2) 8 .
S5 Ce3 S2 135.38(2) 25 .
S1 Ce3 S2 122.56(14) . .
Cl Ce3 S2 115.3(5) 8 .
Cl Ce3 S2 110.3(4) 27 .
Cl Ce3 S2 110.3(4) 25 .
Ce1E Ce3 S2 66.7(7) 15_554 .
S3 Ce3 Fe1 41.58(8) 3_665 25
S3 Ce3 Fe1 41.58(8) 2_655 25
S4 Ce3 Fe1 95.12(10) 32 25
S4 Ce3 Fe1 95.12(10) 13_554 25
S5 Ce3 Fe1 120.54(6) 8 25
S5 Ce3 Fe1 120.54(6) 25 25
S1 Ce3 Fe1 163.87(14) . 25
Cl Ce3 Fe1 73.9(5) 8 25
Cl Ce3 Fe1 69.7(4) 27 25
Cl Ce3 Fe1 69.7(4) 25 25
Ce1E Ce3 Fe1 108.0(7) 15_554 25
S2 Ce3 Fe1 41.31(9) . 25
S3 Ce3 Ce1G 120.5(9) 3_665 15_554
S3 Ce3 Ce1G 120.5(9) 2_655 15_554
S4 Ce3 Ce1G 49.1(5) 32 15_554
S4 Ce3 Ce1G 49.1(5) 13_554 15_554
S5 Ce3 Ce1G 101.1(10) 8 15_554
S5 Ce3 Ce1G 101.1(10) 25 15_554
S1 Ce3 Ce1G 44.9(14) . 15_554
Cl Ce3 Ce1G 167.1(15) 8 15_554
Cl Ce3 Ce1G 166.8(10) 27 15_554
Cl Ce3 Ce1G 166.8(10) 25 15_554
S2 Ce3 Ce1G 77.6(14) . 15_554
Fe1 Ce3 Ce1G 118.9(14) 25 15_554
S3 Fe1 S3 96.15(16) 26_455 27_445
S3 Fe1 S3 96.15(16) 26_455 25
S3 Fe1 S3 96.15(16) 27_445 25
S3 Fe1 S2 87.39(9) 26_455 25
S3 Fe1 S2 87.39(9) 27_445 25
S3 Fe1 S2 174.7(2) 25 25
S3 Fe1 S2 174.7(2) 26_455 26_455
S3 Fe1 S2 87.39(9) 27_445 26_455
S3 Fe1 S2 87.39(9) 25 26_455
S2 Fe1 S2 88.81(18) 25 26_455
S3 Fe1 S2 87.39(9) 26_455 27_445
S3 Fe1 S2 174.7(2) 27_445 27_445
S3 Fe1 S2 87.39(9) 25 27_445
S2 Fe1 S2 88.81(18) 25 27_445
S2 Fe1 S2 88.80(18) 26_455 27_445
S3 Fe1 Fe2 120.78(12) 26_455 .
S3 Fe1 Fe2 120.78(12) 27_445 .
S3 Fe1 Fe2 120.78(12) 25 .
S2 Fe1 Fe2 53.89(13) 25 .
S2 Fe1 Fe2 53.90(13) 26_455 .
S2 Fe1 Fe2 53.90(13) 27_445 .
S3 Fe1 Ce2 126.758(18) 26_455 31
S3 Fe1 Ce2 126.758(18) 27_445 31
S3 Fe1 Ce2 54.37(9) 25 31
S2 Fe1 Ce2 120.31(17) 25 31
S2 Fe1 Ce2 52.70(4) 26_455 31
S2 Fe1 Ce2 52.70(4) 27_445 31
Fe2 Fe1 Ce2 66.41(6) . 31
S3 Fe1 Ce2 126.760(18) 26_455 33_545
S3 Fe1 Ce2 54.37(9) 27_445 33_545
S3 Fe1 Ce2 126.760(18) 25 33_545
S2 Fe1 Ce2 52.70(4) 25 33_545
S2 Fe1 Ce2 52.70(4) 26_455 33_545
S2 Fe1 Ce2 120.31(17) 27_445 33_545
Fe2 Fe1 Ce2 66.41(6) . 33_545
Ce2 Fe1 Ce2 105.06(7) 31 33_545
S3 Fe1 Ce2 54.37(9) 26_455 32_445
S3 Fe1 Ce2 126.760(18) 27_445 32_445
S3 Fe1 Ce2 126.760(18) 25 32_445
S2 Fe1 Ce2 52.70(4) 25 32_445
S2 Fe1 Ce2 120.31(17) 26_455 32_445
S2 Fe1 Ce2 52.70(4) 27_445 32_445
Fe2 Fe1 Ce2 66.41(6) . 32_445
Ce2 Fe1 Ce2 105.06(7) 31 32_445
Ce2 Fe1 Ce2 105.06(7) 33_545 32_445
S3 Fe1 Ce3 50.23(5) 26_455 25
S3 Fe1 Ce3 50.23(5) 27_445 25
S3 Fe1 Ce3 116.01(16) 25 25
S2 Fe1 Ce3 69.32(11) 25 25
S2 Fe1 Ce3 131.36(3) 26_455 25
S2 Fe1 Ce3 131.36(3) 27_445 25
Fe2 Fe1 Ce3 123.21(6) . 25
Ce2 Fe1 Ce3 170.38(12) 31 25
Ce2 Fe1 Ce3 80.547(17) 33_545 25
Ce2 Fe1 Ce3 80.547(17) 32_445 25
S3 Fe1 Ce3 50.23(5) 26_455 27_445
S3 Fe1 Ce3 116.01(16) 27_445 27_445
S3 Fe1 Ce3 50.23(5) 25 27_445
S2 Fe1 Ce3 131.36(3) 25 27_445
S2 Fe1 Ce3 131.35(3) 26_455 27_445
S2 Fe1 Ce3 69.31(11) 27_445 27_445
Fe2 Fe1 Ce3 123.21(6) . 27_445
Ce2 Fe1 Ce3 80.547(17) 31 27_445
Ce2 Fe1 Ce3 170.38(12) 33_545 27_445
Ce2 Fe1 Ce3 80.549(17) 32_445 27_445
Ce3 Fe1 Ce3 92.87(8) 25 27_445
S3 Fe1 Ce3 116.01(16) 26_455 26_455
S3 Fe1 Ce3 50.23(5) 27_445 26_455
S3 Fe1 Ce3 50.23(5) 25 26_455
S2 Fe1 Ce3 131.36(3) 25 26_455
S2 Fe1 Ce3 69.31(11) 26_455 26_455
S2 Fe1 Ce3 131.35(3) 27_445 26_455
Fe2 Fe1 Ce3 123.21(6) . 26_455
Ce2 Fe1 Ce3 80.547(17) 31 26_455
Ce2 Fe1 Ce3 80.549(17) 33_545 26_455
Ce2 Fe1 Ce3 170.38(12) 32_445 26_455
Ce3 Fe1 Ce3 92.87(8) 25 26_455
Ce3 Fe1 Ce3 92.87(8) 27_445 26_455
S3 Fe1 Cl 49.2(3) 26_455 3
S3 Fe1 Cl 64.6(2) 27_445 3
S3 Fe1 Cl 64.6(2) 25 3
S2 Fe1 Cl 120.7(2) 25 3
S2 Fe1 Cl 136.1(4) 26_455 3
S2 Fe1 Cl 120.7(2) 27_445 3
Fe2 Fe1 Cl 170.0(3) . 3
Ce2 Fe1 Cl 118.28(16) 31 3
Ce2 Fe1 Cl 118.28(16) 33_545 3
Ce2 Fe1 Cl 103.6(3) 32_445 3
Ce3 Fe1 Cl 52.26(14) 25 3
Ce3 Fe1 Cl 52.26(14) 27_445 3
Ce3 Fe1 Cl 66.8(3) 26_455 3
S1 Fe2 S1 96.3(3) 31 33_545
S1 Fe2 S1 96.3(3) 31 32_445
S1 Fe2 S1 96.3(3) 33_545 32_445
S1 Fe2 S2 175.4(3) 31 25
S1 Fe2 S2 86.76(13) 33_545 25
S1 Fe2 S2 86.76(13) 32_445 25
S1 Fe2 S2 86.76(13) 31 27_445
S1 Fe2 S2 175.4(3) 33_545 27_445
S1 Fe2 S2 86.77(13) 32_445 27_445
S2 Fe2 S2 90.0(2) 25 27_445
S1 Fe2 S2 86.76(13) 31 26_455
S1 Fe2 S2 86.77(13) 33_545 26_455
S1 Fe2 S2 175.4(3) 32_445 26_455
S2 Fe2 S2 90.0(2) 25 26_455
S2 Fe2 S2 90.0(2) 27_445 26_455
S1 Fe2 Ce1D 49.8(2) 31 .
S1 Fe2 Ce1D 49.8(2) 33_545 .
S1 Fe2 Ce1D 114.2(10) 32_445 .
S2 Fe2 Ce1D 131.8(3) 25 .
S2 Fe2 Ce1D 131.8(3) 27_445 .
S2 Fe2 Ce1D 70.4(10) 26_455 .
S1 Fe2 Ce1D 49.8(2) 31 2
S1 Fe2 Ce1D 114.2(10) 33_545 2
S1 Fe2 Ce1D 49.8(2) 32_445 2
S2 Fe2 Ce1D 131.8(3) 25 2
S2 Fe2 Ce1D 70.4(10) 27_445 2
S2 Fe2 Ce1D 131.8(3) 26_455 2
S1 Fe2 Ce1D 114.2(10) 31 3
S1 Fe2 Ce1D 49.8(2) 33_545 3
S1 Fe2 Ce1D 49.8(2) 32_445 3
S2 Fe2 Ce1D 70.4(10) 25 3
S2 Fe2 Ce1D 131.8(3) 27_445 3
S2 Fe2 Ce1D 131.8(3) 26_455 3
S1 Fe2 Fe1 120.7(2) 31 .
S1 Fe2 Fe1 120.7(2) 33_545 .
S1 Fe2 Fe1 120.7(2) 32_445 .
S2 Fe2 Fe1 54.74(16) 25 .
S2 Fe2 Fe1 54.74(16) 27_445 .
S2 Fe2 Fe1 54.74(16) 26_455 .
Ce1D Fe2 Fe1 125.1(10) . .
Ce1D Fe2 Fe1 125.1(10) 2 .
Ce1D Fe2 Fe1 125.1(10) 3 .
S1 Fe2 Ce1C 50.82(12) 31 .
S1 Fe2 Ce1C 50.83(12) 33_545 .
S1 Fe2 Ce1C 118.2(4) 32_445 .
S2 Fe2 Ce1C 130.36(13) 25 .
S2 Fe2 Ce1C 130.36(13) 27_445 .
S2 Fe2 Ce1C 66.3(3) 26_455 .
Fe1 Fe2 Ce1C 121.1(3) . .
S1 Fe2 Ce1C 118.2(4) 31 3
S1 Fe2 Ce1C 50.82(12) 33_545 3
S1 Fe2 Ce1C 50.82(12) 32_445 3
S2 Fe2 Ce1C 66.3(3) 25 3
S2 Fe2 Ce1C 130.36(13) 27_445 3
S2 Fe2 Ce1C 130.36(13) 26_455 3
Fe1 Fe2 Ce1C 121.1(3) . 3
S1 Fe2 Ce1C 50.82(12) 31 2
S1 Fe2 Ce1C 118.2(4) 33_545 2
S1 Fe2 Ce1C 50.83(12) 32_445 2
S2 Fe2 Ce1C 130.36(13) 25 2
S2 Fe2 Ce1C 66.3(3) 27_445 2
S2 Fe2 Ce1C 130.36(13) 26_455 2
Fe1 Fe2 Ce1C 121.1(3) . 2
S1 Fe2 Ce1B 52.5(2) 31 .
S1 Fe2 Ce1B 52.5(2) 33_545 .
S1 Fe2 Ce1B 123.5(7) 32_445 .
S2 Fe2 Ce1B 128.2(3) 25 .
S2 Fe2 Ce1B 128.2(3) 27_445 .
S2 Fe2 Ce1B 61.0(6) 26_455 .
Fe1 Fe2 Ce1B 115.8(6) . .
Ce1D S1 Fe2 73.7(14) 31 31
Ce1D S1 Fe2 73.7(14) 32 31
Fe2 S1 Ce1C 84.40(16) 31 31
Fe2 S1 Ce1C 84.40(16) 31 32
Fe2 S1 Ce1F 95.7(6) 31 15_554
Fe2 S1 Ce1E 89.5(5) 31 31
Fe2 S1 Ce1E 89.5(5) 31 32
Fe2 S1 Ce1B 83.5(2) 31 31
Fe2 S1 Ce1B 83.5(2) 31 32
Fe2 S1 Ce1G 107(2) 31 15_554
Fe2 S1 Ce1G 88.3(8) 31 32
Fe2 S1 Ce1G 88.3(8) 31 31
Fe2 S1 Ce1A 80.65(14) 31 31
Fe2 S2 Fe1 71.37(18) 25 25
Fe2 S2 Ce1A 131.0(4) 25 15_554
Fe1 S2 Ce1A 157.6(4) 25 15_554
Fe2 S2 Ce1B 142.3(7) 25 15_554
Fe1 S2 Ce1B 146.3(7) 25 15_554
Fe2 S2 Ce1A 80.7(3) 25 27
Fe1 S2 Ce1A 152.1(3) 25 27
Fe2 S2 Ce2 83.37(10) 25 15_554
Fe1 S2 Ce2 80.49(9) 25 15_554
Ce1A S2 Ce2 100.25(9) 15_554 15_554
Ce1B S2 Ce2 100.03(10) 15_554 15_554
Ce1A S2 Ce2 96.61(10) 27 15_554
Fe2 S2 Ce2 83.37(10) 25 14_654
Fe1 S2 Ce2 80.49(9) 25 14_654
Ce1A S2 Ce2 100.25(9) 15_554 14_654
Ce1B S2 Ce2 100.03(10) 15_554 14_654
Ce1A S2 Ce2 96.61(10) 27 14_654
Ce2 S2 Ce2 159.49(19) 15_554 14_654
Fe2 S2 Ce1C 147.5(4) 25 15_554
Fe1 S2 Ce1C 141.1(4) 25 15_554
Ce2 S2 Ce1C 99.80(10) 15_554 15_554
Ce2 S2 Ce1C 99.80(10) 14_654 15_554
Fe2 S2 Ce1D 57.7(12) 25 27
Fe1 S2 Ce1D 129.1(12) 25 27
Ce2 S2 Ce1D 93.0(2) 15_554 27
Ce2 S2 Ce1D 93.0(2) 14_654 27
Fe2 S2 Ce1B 73.2(6) 25 27
Fe1 S2 Ce1B 144.5(6) 25 27
Ce2 S2 Ce1B 95.52(12) 15_554 27
Ce2 S2 Ce1B 95.52(12) 14_654 27
Fe2 S2 Ce1C 68.7(3) 25 27
Fe1 S2 Ce1C 140.1(3) 25 27
Ce2 S2 Ce1C 94.84(11) 15_554 27
Ce2 S2 Ce1C 94.84(11) 14_654 27
Fe1 S2 S1 102.40(15) 25 15_554
Ce1A S2 S1 96.7(3) 15_554 15_554
Ce1B S2 S1 106.2(6) 15_554 15_554
Ce1A S2 S1 54.83(19) 27 15_554
Ce2 S2 S1 57.74(11) 15_554 15_554
Ce2 S2 S1 119.71(17) 14_654 15_554
Ce1C S2 S1 110.5(3) 15_554 15_554
Ce1B S2 S1 49.2(4) 27 15_554
Ce1C S2 S1 46.1(2) 27 15_554
Fe1 S2 S1 102.40(15) 25 14_654
Ce1A S2 S1 96.7(3) 15_554 14_654
Ce1B S2 S1 106.2(6) 15_554 14_654
Ce1A S2 S1 54.83(19) 27 14_654
Ce2 S2 S1 119.71(17) 15_554 14_654
Ce2 S2 S1 57.74(11) 14_654 14_654
Ce1C S2 S1 110.5(3) 15_554 14_654
Ce1B S2 S1 49.2(4) 27 14_654
Ce1C S2 S1 46.1(2) 27 14_654
S1 S2 S1 63.1(2) 15_554 14_654
Fe2 S2 S3 102.43(16) 25 2_655
Ce1A S2 S3 118.8(3) 15_554 2_655
Ce1B S2 S3 109.5(6) 15_554 2_655
Ce1A S2 S3 148.13(9) 27 2_655
Ce2 S2 S3 115.26(15) 15_554 2_655
Ce2 S2 S3 53.08(8) 14_654 2_655
Ce1C S2 S3 105.2(3) 15_554 2_655
Ce1D S2 S3 144.4(5) 27 2_655
Ce1B S2 S3 148.46(8) 27 2_655
Ce1C S2 S3 147.91(9) 27 2_655
S1 S2 S3 144.29(16) 15_554 2_655
S1 S2 S3 105.42(11) 14_654 2_655
Fe1 S3 Ce3 88.19(9) 25 3_665
Fe1 S3 Ce3 88.19(9) 25 2_655
Ce3 S3 Ce3 140.86(15) 3_665 2_655
Fe1 S3 Ce2 172.32(18) 25 31_655
Ce3 S3 Ce2 94.35(8) 3_665 31_655
Ce3 S3 Ce2 94.35(8) 2_655 31_655
Fe1 S3 Ce2 82.05(13) 25 13_544
Ce3 S3 Ce2 109.02(7) 3_665 13_544
Ce3 S3 Ce2 109.02(7) 2_655 13_544
Ce2 S3 Ce2 90.27(11) 31_655 13_544
Fe1 S3 Cl 94.0(5) 25 26
Ce3 S3 Cl 70.70(8) 3_665 26
Ce3 S3 Cl 70.70(8) 2_655 26
Ce2 S3 Cl 93.7(5) 31_655 26
Ce2 S3 Cl 176.1(5) 13_544 26
Fe1 S3 Cl 88.9(4) 25 7
Ce3 S3 Cl 60.0(4) 3_665 7
Ce3 S3 Cl 81.0(4) 2_655 7
Ce2 S3 Cl 98.6(3) 31_655 7
Ce2 S3 Cl 166.2(3) 13_544 7
Fe1 S3 Cl 88.9(4) 25 9
Ce3 S3 Cl 81.0(4) 3_665 9
Ce3 S3 Cl 60.0(4) 2_655 9
Ce2 S3 Cl 98.6(3) 31_655 9
Ce2 S3 Cl 166.2(3) 13_544 9
Fe1 S3 S4 110.54(9) 25 33_545
Ce3 S3 S4 158.57(14) 3_665 33_545
Ce3 S3 S4 53.48(7) 2_655 33_545
Ce2 S3 S4 65.76(7) 31_655 33_545
Ce2 S3 S4 65.34(7) 13_544 33_545
Cl S3 S4 116.4(2) 26 33_545
Cl S3 S4 128.1(3) 7 33_545
Cl S3 S4 108.7(4) 9 33_545
Fe1 S3 S4 110.54(9) 25 15_654
Ce3 S3 S4 53.48(7) 3_665 15_654
Ce3 S3 S4 158.57(14) 2_655 15_654
Ce2 S3 S4 65.76(7) 31_655 15_654
Ce2 S3 S4 65.34(7) 13_544 15_654
Cl S3 S4 116.4(2) 26 15_654
Cl S3 S4 108.7(4) 7 15_654
Cl S3 S4 128.1(3) 9 15_654
S4 S3 S4 108.14(16) 33_545 15_654
Fe1 S3 S2 48.11(10) 25 2_655
Ce3 S3 S2 130.34(13) 3_665 2_655
Ce3 S3 S2 70.41(8) 2_655 2_655
Ce2 S3 S2 126.21(12) 31_655 2_655
Ce2 S3 S2 51.79(7) 13_544 2_655
Cl S3 S2 125.2(4) 26 2_655
Cl S3 S2 127.2(4) 7 2_655
Cl S3 S2 114.5(3) 9 2_655
S4 S3 S2 64.04(9) 33_545 2_655
S4 S3 S2 113.99(11) 15_654 2_655
Fe1 S3 S2 48.11(10) 25 3_665
Ce3 S3 S2 70.41(8) 3_665 3_665
Ce3 S3 S2 130.34(13) 2_655 3_665
Ce2 S3 S2 126.21(12) 31_655 3_665
Ce2 S3 S2 51.79(7) 13_544 3_665
Cl S3 S2 125.2(4) 26 3_665
Cl S3 S2 114.5(3) 7 3_665
Cl S3 S2 127.2(4) 9 3_665
S4 S3 S2 113.99(11) 33_545 3_665
S4 S3 S2 64.04(9) 15_654 3_665
S2 S3 S2 62.86(16) 2_655 3_665
Ce3 S3 S3 50.03(8) 3_665 2_655
Ce3 S3 S3 107.45(8) 2_655 2_655
Ce2 S3 S3 142.80(4) 31_655 2_655
Ce2 S3 S3 109.64(6) 13_544 2_655
Cl S3 S3 67.0(4) 26 2_655
Cl S3 S3 57.3(3) 7 2_655
Cl S3 S3 69.0(4) 9 2_655
S4 S3 S3 150.97(7) 33_545 2_655
S4 S3 S3 93.71(8) 15_654 2_655
S2 S3 S3 89.97(9) 2_655 2_655
S2 S3 S3 58.53(7) 3_665 2_655
Ce3 S3 S3 107.45(8) 3_665 3_665
Ce3 S3 S3 50.03(8) 2_655 3_665
Ce2 S3 S3 142.80(4) 31_655 3_665
Ce2 S3 S3 109.64(6) 13_544 3_665
Cl S3 S3 67.0(4) 26 3_665
Cl S3 S3 69.0(4) 7 3_665
Cl S3 S3 57.3(3) 9 3_665
S4 S3 S3 93.71(8) 33_545 3_665
S4 S3 S3 150.97(7) 15_654 3_665
S2 S3 S3 58.53(7) 2_655 3_665
S2 S3 S3 89.97(9) 3_665 3_665
S3 S3 S3 60.0 2_655 3_665
Ce1E S4 Ce3 81.1(6) 3 7_445
Ce1E S4 Ce3 103.0(6) 20_556 7_445
Ce1C S4 Ce3 86.75(12) 3 7_445
Ce1C S4 Ce3 95.83(13) 20_556 7_445
Ce1E S4 Ce3 103.0(6) 3 33_545
Ce1E S4 Ce3 81.1(6) 20_556 33_545
Ce1C S4 Ce3 95.83(13) 3 33_545
Ce1C S4 Ce3 86.75(12) 20_556 33_545
Ce3 S4 Ce3 175.4(2) 7_445 33_545
Ce3 S4 Ce1G 101.1(8) 7_445 20_556
Ce3 S4 Ce1G 83.5(8) 33_545 20_556
Ce3 S4 Ce1G 83.5(8) 7_445 3
Ce3 S4 Ce1G 101.1(8) 33_545 3
Ce3 S4 Ce1B 87.9(2) 7_445 3
Ce3 S4 Ce1B 94.3(2) 33_545 3
Ce3 S4 Ce1B 94.3(2) 7_445 20_556
Ce3 S4 Ce1B 87.9(2) 33_545 20_556
Ce3 S4 Ce1D 94.0(7) 7_445 3
Ce3 S4 Ce1D 89.1(7) 33_545 3
Ce3 S4 Ce1D 89.1(7) 7_445 20_556
Ce3 S4 Ce1D 94.0(7) 33_545 20_556
Ce3 S4 Ce1F 85.4(2) 7_445 3
Ce3 S4 Ce1F 99.2(2) 33_545 3
Ce3 S4 Ce1F 99.2(2) 7_445 20_556
Ce3 S4 Ce1F 85.4(2) 33_545 20_556
Ce2 S5 Ce2 179.37(18) 25 15_554
Ce2 S5 Ce3 91.91(5) 25 15_554
Ce2 S5 Ce3 88.39(4) 15_554 15_554
Ce2 S5 Ce3 88.39(4) 25 25
Ce2 S5 Ce3 91.92(5) 15_554 25
Ce3 S5 Ce3 122.41(16) 15_554 25
Ce2 S5 Ce1A 89.73(15) 25 25
Ce2 S5 Ce1A 89.69(15) 15_554 25
Ce3 S5 Ce1A 96.7(2) 15_554 25
Ce3 S5 Ce1A 140.9(2) 25 25
Ce2 S5 Ce1A 89.69(15) 25 13_544
Ce2 S5 Ce1A 89.73(15) 15_554 13_544
Ce3 S5 Ce1A 140.9(2) 15_554 13_544
Ce3 S5 Ce1A 96.7(2) 25 13_544
Ce2 S5 Ce1B 87.75(13) 25 25
Ce2 S5 Ce1B 91.71(13) 15_554 25
Ce3 S5 Ce1B 88.0(6) 15_554 25
Ce3 S5 Ce1B 149.4(6) 25 25
Ce2 S5 Ce1B 91.71(13) 25 13_544
Ce2 S5 Ce1B 87.75(13) 15_554 13_544
Ce3 S5 Ce1B 149.4(6) 15_554 13_544
Ce3 S5 Ce1B 88.0(6) 25 13_544
Ce2 S5 S1 58.62(9) 25 25
Ce2 S5 S1 121.16(10) 15_554 25
Ce3 S5 S1 149.60(10) 15_554 25
Ce3 S5 S1 55.48(8) 25 25
Ce1A S5 S1 90.9(2) 25 25
Ce1A S5 S1 54.19(17) 13_544 25
Ce1B S5 S1 97.3(5) 25 25
Ce1B S5 S1 49.1(4) 13_544 25
Ce2 S5 S1 121.16(10) 25 15_554
Ce2 S5 S1 58.62(9) 15_554 15_554
Ce3 S5 S1 55.48(8) 15_554 15_554
Ce3 S5 S1 149.60(10) 25 15_554
Ce1A S5 S1 54.18(17) 25 15_554
Ce1A S5 S1 90.9(2) 13_544 15_554
Ce1B S5 S1 49.1(4) 25 15_554
Ce1B S5 S1 97.3(5) 13_544 15_554
S1 S5 S1 144.24(19) 25 15_554
Ce2 S5 Ce1C 87.93(13) 25 25
Ce2 S5 Ce1C 91.56(13) 15_554 25
Ce3 S5 Ce1C 83.5(3) 15_554 25
Ce3 S5 Ce1C 153.9(3) 25 25
S1 S5 Ce1C 101.2(3) 25 25
S1 S5 Ce1C 45.9(2) 15_554 25
Ce2 S5 Ce1C 91.56(13) 25 13_544
Ce2 S5 Ce1C 87.93(13) 15_554 13_544
Ce3 S5 Ce1C 153.9(3) 15_554 13_544
Ce3 S5 Ce1C 83.5(3) 25 13_544
S1 S5 Ce1C 45.9(2) 25 13_544
S1 S5 Ce1C 101.2(3) 15_554 13_544
Ce2 S5 Cl 85.3(4) 25 20
Ce2 S5 Cl 95.3(4) 15_554 20
Ce3 S5 Cl 64.5(4) 15_554 20
Ce3 S5 Cl 58.1(5) 25 20
Ce1A S5 Cl 160.3(5) 25 20
Ce1A S5 Cl 154.3(4) 13_544 20
Ce1B S5 Cl 151.4(7) 25 20
Ce1B S5 Cl 146.0(7) 13_544 20
S1 S5 Cl 102.6(3) 25 20
S1 S5 Cl 113.2(3) 15_554 20
Ce1C S5 Cl 147.0(5) 25 20
Ce1C S5 Cl 141.5(5) 13_544 20
Ce2 S5 Cl 95.3(4) 25 .
Ce2 S5 Cl 85.3(4) 15_554 .
Ce3 S5 Cl 58.1(5) 15_554 .
Ce3 S5 Cl 64.5(4) 25 .
Ce1A S5 Cl 154.3(4) 25 .
Ce1A S5 Cl 160.3(5) 13_544 .
Ce1B S5 Cl 146.0(7) 25 .
Ce1B S5 Cl 151.4(7) 13_544 .
S1 S5 Cl 113.2(3) 25 .
S1 S5 Cl 102.6(3) 15_554 .
Ce1C S5 Cl 141.5(5) 25 .
Ce1C S5 Cl 147.0(5) 13_544 .
S3 Cl Ce3 104.0(7) 27_445 15_554
S3 Cl S3 134.4(6) 27_445 14_544
Ce3 Cl S3 51.5(4) 15_554 14_544
S3 Cl S3 134.4(6) 27_445 13_444
Ce3 Cl S3 51.5(4) 15_554 13_444
S3 Cl S3 65.5(6) 14_544 13_444
S3 Cl Ce3 51.1(4) 27_445 25
Ce3 Cl Ce3 101.3(5) 15_554 25
S3 Cl Ce3 151.7(8) 14_544 25
S3 Cl Ce3 92.3(2) 13_444 25
S3 Cl Ce3 51.1(4) 27_445 26_455
Ce3 Cl Ce3 101.3(5) 15_554 26_455
S3 Cl Ce3 92.3(2) 14_544 26_455
S3 Cl Ce3 151.7(8) 13_444 26_455
Ce3 Cl Ce3 102.0(8) 25 26_455
S3 Cl S5 69.0(5) 27_445 21
Ce3 Cl S5 51.8(3) 15_554 21
S3 Cl S5 66.1(4) 14_544 21
S3 Cl S5 103.2(7) 13_444 21
Ce3 Cl S5 105.3(7) 25 21
Ce3 Cl S5 49.6(2) 26_455 21
S3 Cl S5 69.0(5) 27_445 .
Ce3 Cl S5 51.8(3) 15_554 .
S3 Cl S5 103.2(7) 14_544 .
S3 Cl S5 66.1(4) 13_444 .
Ce3 Cl S5 49.6(2) 25 .
Ce3 Cl S5 105.3(7) 26_455 .
S5 Cl S5 71.7(5) 21 .
S3 Cl S3 63.5(5) 27_445 26_455
Ce3 Cl S3 146.8(4) 15_554 26_455
S3 Cl S3 157.8(7) 14_544 26_455
S3 Cl S3 113.6(2) 13_444 26_455
Ce3 Cl S3 46.2(3) 25 26_455
Ce3 Cl S3 93.6(7) 26_455 26_455
S5 Cl S3 132.1(9) 21 26_455
S5 Cl S3 95.8(4) . 26_455

loop_
_geom_bond_atom_site_label_1
_geom_bond_atom_site_label_2
_geom_bond_distance
_geom_bond_site_symmetry_2
Ce1A S2 2.634(7) 8
Ce1A S2 2.788(11) 26_455
Ce1A S1 2.937(6) 31
Ce1A S1 2.937(6) 33_545
Ce1A S5 3.065(6) 25
Ce1A S5 3.065(6) 7_455
Ce1A S4 3.376(10) 2
Ce1A S4 3.376(10) 21_556
Ce1A Fe2 3.494(6) .
Ce1A Ce2 4.225(7) 31
Ce1A Ce2 4.225(7) 33_545
Ce1A Ce2 4.226(4) 3_565
Ce1A Ce2 4.226(4) .
Ce1B S1 2.773(12) 31
Ce1B S1 2.773(12) 33_545
Ce1B S2 2.78(2) 8
Ce1B S4 3.02(2) 21_556
Ce1B S4 3.02(2) 2
Ce1B S2 3.18(3) 26_455
Ce1B S5 3.31(2) 25
Ce1B S5 3.31(2) 7_455
Ce1B Fe2 3.474(8) .
Ce1B Ce3 4.11(2) 8
Ce1B Ce2 4.329(14) .
Ce1B Ce2 4.329(14) 3_565
Ce1B Ce3 4.346(8) 31
Ce1C S1 2.673(8) 31
Ce1C S1 2.673(8) 33_545
Ce1C S4 2.875(9) 21_556
Ce1C S4 2.875(9) 2
Ce1C S2 2.970(15) 8
Ce1C S2 3.373(13) 26_455
Ce1C Fe2 3.432(8) .
Ce1C S5 3.484(12) 25
Ce1C S5 3.484(12) 7_455
Ce1C Ce3 3.973(9) 8
Ce1C Ce3 4.293(3) 31
Ce1C Ce3 4.293(3) 33_545
Ce1C S1 4.399(19) 8
Ce1D S1 2.22(4) 31
Ce1D S1 2.22(4) 33_545
Ce1D Fe2 2.79(6) .
Ce1D S2 3.11(5) 26_455
Ce1D S4 3.19(4) 21_556
Ce1D S4 3.19(4) 2
Ce1D S2 3.62(7) 8
Ce1D S5 3.67(3) 25
Ce1D S5 3.67(3) 7_455
Ce1D Ce3 4.285(6) 31
Ce1D Ce3 4.285(6) 33_545
Ce1D Ce2 4.34(4) 31
Ce1E S4 2.65(2) 21_556
Ce1E S4 2.65(2) 2
Ce1E S1 2.70(2) 31
Ce1E S1 2.70(2) 33_545
Ce1E S1 3.13(4) 8
Ce1E Ce3 3.62(3) 8
Ce1E Fe2 3.62(3) .
Ce1E S2 4.04(4) 8
Ce1E Ce3 4.352(8) 31
Ce1E Ce3 4.352(8) 33_545
Ce1F S1 2.683(17) 8
Ce1F S1 3.019(17) 31
Ce1F S1 3.019(17) 33_545
Ce1F S4 3.34(2) 21_556
Ce1F S4 3.34(2) 2
Ce1F S1 3.63(2) 7_445
Ce1F S1 3.63(2) 9_455
Ce1F Fe2 3.778(18) .
Ce1F Fe2 3.79(2) 19_556
Ce1G S1 2.78(6) 8
Ce1G S1 2.83(5) 31
Ce1G S1 2.83(5) 33_545
Ce1G S4 2.99(7) 21_556
Ce1G S4 2.99(7) 2
Ce1G Fe2 3.68(5) .
Ce1G Ce3 3.93(7) 8
Ce1G S1 4.09(9) 7_445
Ce1G S1 4.09(9) 9_455
Ce1H S1 3.199(6) 31
Ce1H S1 3.199(6) 7_445
Ce1H S1 3.199(6) 32_445
Ce1H S1 3.199(6) 8
Ce1H S1 3.199(6) 33_545
Ce1H S1 3.199(6) 9_455
Ce1H Fe2 3.663(7) 19_556
Ce1H Fe2 3.663(7) .
Ce1H S4 4.135(6) 21_556
Ce1H S4 4.135(6) 3
Ce1H S4 4.135(6) .
Ce1H S4 4.135(6) 2
Ce1H S4 4.135(6) 20_556
Ce1H S4 4.135(6) 19_556
Ce2 S2 2.8692(11) 8
Ce2 S2 2.8692(11) 9_565
Ce2 S3 2.874(4) 31_655
Ce2 S3 2.920(4) 7_455
Ce2 S5 2.9241(6) 25
Ce2 S5 2.9241(6) 8
Ce2 S1 3.098(6) .
Ce2 S4 3.488(5) 3_665
Ce2 S4 3.488(5) 21_556
Ce2 Fe1 3.5573(19) 31
Ce2 Fe2 3.644(3) 31
Ce2 Ce3 4.0836(13) .
Ce2 Ce2 4.1063(17) 19_666
Ce2 Ce3 4.2110(7) 33_545
Ce3 S3 2.8677(14) 3_665
Ce3 S3 2.8677(14) 2_655
Ce3 S4 2.9096(8) 32
Ce3 S4 2.9096(8) 13_554
Ce3 S5 2.934(2) 8
Ce3 S5 2.934(2) 25
Ce3 S1 2.952(5) .
Ce3 Cl 3.17(3) 8
Ce3 Cl 3.476(19) 27
Ce3 Cl 3.476(19) 25
Ce3 Ce1E 3.62(3) 15_554
Ce3 S2 3.727(5) .
Ce3 Fe1 3.729(2) 25
Ce3 Ce1G 3.93(7) 15_554
Fe1 S3 2.476(4) 26_455
Fe1 S3 2.476(4) 27_445
Fe1 S3 2.476(4) 25
Fe1 S2 2.630(5) 25
Fe1 S2 2.630(5) 26_455
Fe1 S2 2.630(5) 27_445
Fe1 Fe2 3.052(8) .
Fe1 Ce2 3.5573(19) 31
Fe1 Ce2 3.5573(19) 33_545
Fe1 Ce2 3.5573(19) 32_445
Fe1 Ce3 3.729(2) 25
Fe1 Ce3 3.729(2) 27_445
Fe1 Ce3 3.729(2) 26_455
Fe1 Cl 4.12(3) 3
Fe2 S1 2.428(6) 31
Fe2 S1 2.429(6) 33_545
Fe2 S1 2.429(6) 32_445
Fe2 S2 2.602(6) 25
Fe2 S2 2.602(6) 27_445
Fe2 S2 2.602(6) 26_455
Fe2 Ce1D 2.79(6) 2
Fe2 Ce1D 2.79(6) 3
Fe2 Ce1C 3.432(8) 3
Fe2 Ce1C 3.432(8) 2
S1 Ce1D 2.22(4) 31
S1 Ce1D 2.22(4) 32
S1 Fe2 2.428(6) 31
S1 Ce1C 2.673(8) 31
S1 Ce1C 2.673(8) 32
S1 Ce1F 2.683(17) 15_554
S1 Ce1E 2.70(2) 31
S1 Ce1E 2.70(2) 32
S1 Ce1B 2.773(13) 31
S1 Ce1B 2.773(13) 32
S1 Ce1G 2.78(6) 15_554
S1 Ce1G 2.83(5) 32
S1 Ce1G 2.83(5) 31
S1 Ce1A 2.937(6) 31
S2 Fe2 2.602(6) 25
S2 Fe1 2.630(5) 25
S2 Ce1A 2.634(7) 15_554
S2 Ce1B 2.78(2) 15_554
S2 Ce1A 2.788(11) 27
S2 Ce2 2.8692(11) 15_554
S2 Ce2 2.8692(11) 14_654
S2 Ce1C 2.970(15) 15_554
S2 Ce1D 3.11(5) 27
S2 Ce1B 3.18(3) 27
S2 Ce1C 3.373(13) 27
S2 S1 3.458(6) 15_554
S2 S1 3.458(6) 14_654
S2 S3 3.529(5) 2_655
S3 Fe1 2.476(4) 25
S3 Ce3 2.8677(14) 3_665
S3 Ce3 2.8677(14) 2_655
S3 Ce2 2.874(4) 31_655
S3 Ce2 2.920(4) 13_544
S3 Cl 3.13(3) 26
S3 Cl 3.41(3) 7
S3 Cl 3.41(3) 9
S3 S4 3.482(6) 33_545
S3 S4 3.482(6) 15_654
S3 S2 3.529(5) 2_655
S3 S2 3.529(5) 3_665
S3 S3 3.685(7) 2_655
S3 S3 3.685(7) 3_665
S4 Ce1E 2.65(2) 3
S4 Ce1E 2.65(2) 20_556
S4 Ce1C 2.875(9) 3
S4 Ce1C 2.875(9) 20_556
S4 Ce3 2.9096(8) 7_445
S4 Ce3 2.9096(8) 33_545
S4 Ce1G 2.99(7) 20_556
S4 Ce1G 2.99(7) 3
S4 Ce1B 3.02(2) 3
S4 Ce1B 3.02(2) 20_556
S4 Ce1D 3.19(4) 3
S4 Ce1D 3.19(4) 20_556
S4 Ce1F 3.34(2) 3
S4 Ce1F 3.34(2) 20_556
S5 Ce2 2.9241(6) 25
S5 Ce2 2.9241(6) 15_554
S5 Ce3 2.934(2) 15_554
S5 Ce3 2.934(2) 25
S5 Ce1A 3.065(6) 25
S5 Ce1A 3.065(6) 13_544
S5 Ce1B 3.31(2) 25
S5 Ce1B 3.31(2) 13_544
S5 S1 3.358(5) 25
S5 S1 3.358(5) 15_554
S5 Ce1C 3.484(12) 25
S5 Ce1C 3.484(12) 13_544
S5 Cl 3.51(2) 20
S5 Cl 3.51(2) .
Cl S3 3.13(3) 27_445
Cl Ce3 3.17(3) 15_554
Cl S3 3.41(3) 14_544
Cl S3 3.41(3) 13_444
Cl Ce3 3.476(19) 25
Cl Ce3 3.476(19) 26_455
Cl S5 3.51(2) 21
Cl S3 3.79(3) 26_455
